data_7127349
loop_
_publ_author_name
'Chakraborty, Soumi'
'Das, Arpan'
'Ahmed, Jasimuddin'
'Barman, Sayani'
'Mandal, Swadhin K.'

_publ_section_title
;
 Designing a Cr-catalyst bearing redox non-innocent phenalenyl-based
 ligand towards hydrosilylative CO<sub>2</sub> functionalization.
;
_journal_issue 89
_journal_name_full 'Chemical communications (Cambridge, England)'
_journal_page_first 13788
_journal_page_last 13791
_journal_paper_doi 10.1039/d0cc05348a
_journal_volume 56
_journal_year 2020
_chemical_formula_moiety 'C38 H26 Cr N4 O2, Cl, 2(C H4 O), H2 O'
_chemical_formula_sum 'C40 H36 Cl Cr N4 O5'
_chemical_formula_weight 740.17
_space_group_crystal_system triclinic
_space_group_IT_number 2
_space_group_name_Hall '-P 1'
_space_group_name_H-M_alt 'P -1'
_atom_sites_solution_hydrogens mixed
_atom_sites_solution_primary dual
_audit_creation_date 2020-07-08
_audit_creation_method
;
Olex2 1.2
(compiled 2018.05.29 svn.r3508 for OlexSys, GUI svn.r5506)
;
_audit_update_record
;
2020-07-08 deposited with the CCDC.	2020-09-29 downloaded from the CCDC.
;
_cell_angle_alpha 83.383(5)
_cell_angle_beta 76.246(6)
_cell_angle_gamma 89.429(5)
_cell_formula_units_Z 4
_cell_length_a 9.8879(7)
_cell_length_b 16.9397(10)
_cell_length_c 20.5976(14)
_cell_measurement_reflns_used 5420
_cell_measurement_temperature 100.0(2)
_cell_measurement_theta_max 25.0760
_cell_measurement_theta_min 2.1080
_cell_volume 3328.3(4)
_computing_cell_refinement
;
CrysAlisPro, Agilent Technologies,
Version 1.171.37.34 (release 22-05-2014 CrysAlis171 .NET)
(compiled May 22 2014,16:03:01)
;
_computing_data_collection
;
CrysAlisPro, Agilent Technologies,
Version 1.171.37.34 (release 22-05-2014 CrysAlis171 .NET)
(compiled May 22 2014,16:03:01)
;
_computing_data_reduction
;
CrysAlisPro, Agilent Technologies,
Version 1.171.37.34 (release 22-05-2014 CrysAlis171 .NET)
(compiled May 22 2014,16:03:01)
;
_computing_molecular_graphics 'Olex2 (Dolomanov et al., 2009)'
_computing_publication_material 'Olex2 (Dolomanov et al., 2009)'
_computing_structure_refinement 'ShelXL (Sheldrick, 2015)'
_computing_structure_solution 'ShelXT (Sheldrick, 2015)'
_diffrn_ambient_environment N~2~
_diffrn_ambient_temperature 100.0(2)
_diffrn_detector 'CCD plate'
_diffrn_detector_area_resol_mean 7.9580
_diffrn_detector_type Eos
_diffrn_measured_fraction_theta_full 0.754
_diffrn_measured_fraction_theta_max 0.753
_diffrn_measurement_details
;
#__ type_ start__ end____ width___ exp.time_
  1 omega  -33.00   66.00   1.0000  125.0000
omega____ theta____ kappa____ phi______ frames
    -       27.1679  -57.0000  -60.0000 99

#__ type_ start__ end____ width___ exp.time_
  2 omega  -44.00  -18.00   1.0000  125.0000
omega____ theta____ kappa____ phi______ frames
    -       27.1679  -57.0000 -180.0000 26

#__ type_ start__ end____ width___ exp.time_
  3 omega   18.00   63.00   1.0000  125.0000
omega____ theta____ kappa____ phi______ frames
    -       27.1679  -57.0000 -180.0000 45

#__ type_ start__ end____ width___ exp.time_
  4 omega  -11.00   64.00   1.0000  125.0000
omega____ theta____ kappa____ phi______ frames
    -       27.1679   57.0000  150.0000 75
;
_diffrn_measurement_device 'four-circle diffractometer'
_diffrn_measurement_device_type 'SuperNova, Dual, Cu at zero, Eos'
_diffrn_measurement_method '\w scans'
_diffrn_orient_matrix_UB_11 -0.0227104000
_diffrn_orient_matrix_UB_12 -0.0228021000
_diffrn_orient_matrix_UB_13 0.0318418000
_diffrn_orient_matrix_UB_21 -0.0580312000
_diffrn_orient_matrix_UB_22 -0.0142418000
_diffrn_orient_matrix_UB_23 -0.0101880000
_diffrn_orient_matrix_UB_31 0.0396564000
_diffrn_orient_matrix_UB_32 -0.0324768000
_diffrn_orient_matrix_UB_33 -0.0125088000
_diffrn_radiation_monochromator mirror
_diffrn_radiation_probe x-ray
_diffrn_radiation_type MoK\a
_diffrn_radiation_wavelength 0.71073
_diffrn_reflns_av_R_equivalents 0.0665
_diffrn_reflns_av_unetI/netI 0.0743
_diffrn_reflns_Laue_measured_fraction_full 0.754
_diffrn_reflns_Laue_measured_fraction_max 0.753
_diffrn_reflns_limit_h_max 11
_diffrn_reflns_limit_h_min -4
_diffrn_reflns_limit_k_max 20
_diffrn_reflns_limit_k_min -20
_diffrn_reflns_limit_l_max 24
_diffrn_reflns_limit_l_min -24
_diffrn_reflns_number 10387
_diffrn_reflns_point_group_measured_fraction_full 0.754
_diffrn_reflns_point_group_measured_fraction_max 0.753
_diffrn_reflns_theta_full 25.000
_diffrn_reflns_theta_max 25.022
_diffrn_reflns_theta_min 1.674
_diffrn_source 'SuperNova (Mo) X-ray Source'
_exptl_absorpt_coefficient_mu 0.478
_exptl_absorpt_correction_T_max 1.00000
_exptl_absorpt_correction_T_min 0.45530
_exptl_absorpt_correction_type multi-scan
_exptl_absorpt_process_details
;
CrysAlisPro, Agilent Technologies,
Version 1.171.37.34 (release 22-05-2014 CrysAlis171 .NET)
(compiled May 22 2014,16:03:01)
Empirical absorption correction using spherical harmonics,
 implemented in SCALE3 ABSPACK scaling algorithm.
;
_exptl_crystal_colour 'clear dark red'
_exptl_crystal_colour_lustre clear
_exptl_crystal_colour_modifier dark
_exptl_crystal_colour_primary red
_exptl_crystal_density_diffrn 1.477
_exptl_crystal_description plate
_exptl_crystal_F_000 1540
_exptl_crystal_size_max 0.25
_exptl_crystal_size_mid 0.15
_exptl_crystal_size_min 0.1
_refine_diff_density_max 0.839
_refine_diff_density_min -0.772
_refine_diff_density_rms 0.122
_refine_ls_extinction_method none
_refine_ls_goodness_of_fit_ref 1.168
_refine_ls_hydrogen_treatment mixed
_refine_ls_matrix_type full
_refine_ls_number_parameters 911
_refine_ls_number_reflns 8861
_refine_ls_number_restraints 0
_refine_ls_restrained_S_all 1.168
_refine_ls_R_factor_all 0.1123
_refine_ls_R_factor_gt 0.1025
_refine_ls_shift/su_max 0.000
_refine_ls_shift/su_mean 0.000
_refine_ls_structure_factor_coef Fsqd
_refine_ls_weighting_details 'w=1/[\s^2^(Fo^2^)+(0.0925P)^2^+32.1170P] where P=(Fo^2^+2Fc^2^)/3'
_refine_ls_weighting_scheme calc
_refine_ls_wR_factor_gt 0.2616
_refine_ls_wR_factor_ref 0.2673
_reflns_Friedel_coverage 0.000
_reflns_number_gt 7820
_reflns_number_total 8861
_reflns_threshold_expression 'I > 2\s(I)'
_cod_data_source_file d0cc05348a2.cif
_cod_data_source_block cr_nno
_cod_depositor_comments
;
Adding full bibliography for 7127348--7127349.cif.

2024-11-08
Z value and formula fixed to values more according to usual
chemical conventions.                 miguel
;
_cod_original_formula_sum 'C80 H72 Cl2 Cr2 N8 O10'
_cod_original_formula_weight 1480.35
_cod_original_formula_moiety '2(C38 H26 Cr N4 O2), 2(Cl), 4(C H4 O), 2(H2 O)'
_cod_original_formula_units_Z 2
_cod_database_code 7127349
_shelx_shelxl_version_number 2014/7
_chemical_oxdiff_formula 'C H N O Cu Cl'
_shelx_space_group_comment
;
The symmetry employed for this shelxl refinement is uniquely defined
by the following loop, which should always be used as a source of
symmetry information in preference to the above space-group names.
They are only intended as comments.
;
_shelx_estimated_absorpt_t_max 0.954
_shelx_estimated_absorpt_t_min 0.890
_reflns_odcompleteness_completeness 70.94
_reflns_odcompleteness_iscentric 1
_reflns_odcompleteness_theta 25.63
_olex2_refinement_description
;
1. Fixed Uiso
 At 1.2 times of:
  All C(H) groups, H5A of O5, H7A of O7, All C(H,H) groups
 At 1.5 times of:
  All C(H,H,H) groups, H8 of O8, H10A of O10, All O(H,H) groups
2. Uiso/Uaniso restraints and constraints
Uanis(C20) = Uanis(C21) = Uanis(C22)
Uanis(C36) = Uanis(C45) = Uanis(C37)
3.a Free rotating group:
 O6(H6A,H6B), O9(H9A,H9B)
3.b Rotating group:
 O7(H7A)
3.c Secondary CH2 refined with riding coordinates:
 C14(H14A,H14B), C52(H52A,H52B), C46(H46A,H46B), C71(H71A,H71B)
3.d Aromatic/amide H refined with riding coordinates:
 C2(H2), C3(H3), C5(H5), C6(H6), C7(H7), C9(H9), C10(H10), C16(H16), C17(H17),
 C18(H18), C19(H19), C21(H21), C22(H22), C24(H24), C25(H25), C26(H26), C28(H28),
  C29(H29), C54(H54), C55(H55), C56(H56), C57(H57), C34(H34), C35(H35),
 C37(H37), C38(H38), C39(H39), C41(H41), C42(H42), C48(H48), C49(H49), C50(H50),
  C51(H51), C59(H59), C60(H60), C62(H62), C63(H63), C64(H64), C66(H66),
 C67(H67), C73(H73), C74(H74), C75(H75), C76(H76)
3.e Idealised Me refined as rotating group:
 C80(H80B,H80C,H80A), C79(H79A,H79B,H79C), C78(H78A,H78B,H78C), C77(H77A,H77B,
 H77C)
3.f Idealised tetrahedral OH refined as rotating group:
 O8(H8), O10(H10A)
;
_olex2_submission_special_instructions 'No special instructions were received'

loop_
_space_group_symop_operation_xyz
'x, y, z'
'-x, -y, -z'

loop_
_atom_site_label
_atom_site_type_symbol
_atom_site_fract_x
_atom_site_fract_y
_atom_site_fract_z
_atom_site_U_iso_or_equiv
_atom_site_adp_type
_atom_site_occupancy
_atom_site_site_symmetry_order
_atom_site_calc_flag
_atom_site_refinement_flags_posn
_atom_site_refinement_flags_adp
_atom_site_refinement_flags_occupancy
_atom_site_disorder_assembly
_atom_site_disorder_group
Cr1 Cr 0.21268(13) 0.63724(7) 0.26089(6) 0.0139(3) Uani 1 1 d . . . . .
O1 O 0.3260(6) 0.6141(3) 0.3245(3) 0.0178(12) Uani 1 1 d . . . . .
O2 O 0.0472(6) 0.6045(3) 0.3274(3) 0.0185(12) Uani 1 1 d . . . . .
N1 N 0.2011(7) 0.7507(4) 0.2800(3) 0.0180(15) Uani 1 1 d . . . . .
N2 N 0.0990(7) 0.6778(4) 0.1927(3) 0.0171(15) Uani 1 1 d . . . . .
N3 N 0.2292(7) 0.5277(4) 0.2324(3) 0.0146(14) Uani 1 1 d . . . . .
N4 N 0.3873(7) 0.6580(4) 0.1841(3) 0.0167(15) Uani 1 1 d . . . . .
C1 C 0.3712(8) 0.6605(4) 0.3611(4) 0.0154(17) Uani 1 1 d . . . . .
C2 C 0.4599(9) 0.6233(5) 0.4016(4) 0.0177(18) Uani 1 1 d . . . . .
H2 H 0.4798 0.5697 0.3997 0.021 Uiso 1 1 calc R . . . .
C3 C 0.5141(9) 0.6634(5) 0.4415(4) 0.0206(18) Uani 1 1 d . . . . .
H3 H 0.5717 0.6375 0.4665 0.025 Uiso 1 1 calc R . . . .
C4 C 0.4851(9) 0.7458(5) 0.4465(4) 0.0195(18) Uani 1 1 d . . . . .
C5 C 0.5406(9) 0.7878(5) 0.4904(4) 0.0202(18) Uani 1 1 d . . . . .
H5 H 0.5974 0.7619 0.5159 0.024 Uiso 1 1 calc R . . . .
C6 C 0.5102(10) 0.8670(5) 0.4952(4) 0.026(2) Uani 1 1 d . . . . .
H6 H 0.5439 0.8938 0.5252 0.031 Uiso 1 1 calc R . . . .
C7 C 0.4298(10) 0.9068(5) 0.4556(4) 0.025(2) Uani 1 1 d . . . . .
H7 H 0.4121 0.9605 0.4583 0.029 Uiso 1 1 calc R . . . .
C8 C 0.3751(10) 0.8667(5) 0.4117(4) 0.0213(19) Uani 1 1 d . . . . .
C9 C 0.2959(9) 0.9077(5) 0.3689(4) 0.0204(19) Uani 1 1 d . . . . .
H9 H 0.2823 0.9619 0.3704 0.025 Uiso 1 1 calc R . . . .
C10 C 0.2402(9) 0.8705(4) 0.3264(4) 0.0200(18) Uani 1 1 d . . . . .
H10 H 0.1902 0.8998 0.2993 0.024 Uiso 1 1 calc R . . . .
C11 C 0.2568(8) 0.7859(5) 0.3223(4) 0.0154(17) Uani 1 1 d . . . . .
C12 C 0.3409(8) 0.7424(4) 0.3634(4) 0.0143(16) Uani 1 1 d . . . . .
C13 C 0.3994(8) 0.7845(4) 0.4070(4) 0.0143(16) Uani 1 1 d . . . . .
C14 C 0.1251(9) 0.8024(4) 0.2384(4) 0.0183(18) Uani 1 1 d . . . . .
H14A H 0.1880 0.8435 0.2110 0.022 Uiso 1 1 calc R . . . .
H14B H 0.0503 0.8282 0.2676 0.022 Uiso 1 1 calc R . . . .
C15 C 0.0654(8) 0.7554(4) 0.1935(4) 0.0166(17) Uani 1 1 d . . . . .
C16 C -0.0147(9) 0.7922(5) 0.1523(4) 0.0223(19) Uani 1 1 d . . . . .
H16 H -0.0398 0.8450 0.1553 0.027 Uiso 1 1 calc R . . . .
C17 C -0.0564(9) 0.7507(5) 0.1074(5) 0.026(2) Uani 1 1 d . . . . .
H17 H -0.1087 0.7750 0.0789 0.031 Uiso 1 1 calc R . . . .
C18 C -0.0198(10) 0.6715(5) 0.1046(5) 0.027(2) Uani 1 1 d . . . . .
H18 H -0.0449 0.6423 0.0736 0.033 Uiso 1 1 calc R . . . .
C19 C 0.0556(9) 0.6371(5) 0.1495(4) 0.0222(19) Uani 1 1 d . . . . .
H19 H 0.0765 0.5834 0.1494 0.027 Uiso 1 1 calc R . . . .
C20 C -0.0254(8) 0.5394(4) 0.3398(4) 0.0158(9) Uani 1 1 d . . . . .
C21 C -0.1513(8) 0.5370(4) 0.3902(4) 0.0158(9) Uani 1 1 d . . . . .
H21 H -0.1751 0.5817 0.4125 0.019 Uiso 1 1 calc R . . . .
C22 C -0.2383(9) 0.4735(4) 0.4075(4) 0.0158(9) Uani 1 1 d . . . . .
H22 H -0.3213 0.4756 0.4399 0.019 Uiso 1 1 calc R . . . .
C23 C -0.2029(8) 0.4030(4) 0.3758(4) 0.0164(17) Uani 1 1 d . . . . .
C24 C -0.2920(9) 0.3359(5) 0.3934(4) 0.0199(18) Uani 1 1 d . . . . .
H24 H -0.3768 0.3384 0.4245 0.024 Uiso 1 1 calc R . . . .
C25 C -0.2553(9) 0.2663(5) 0.3652(4) 0.0202(18) Uani 1 1 d . . . . .
H25 H -0.3136 0.2216 0.3779 0.024 Uiso 1 1 calc R . . . .
C26 C -0.1304(9) 0.2642(4) 0.3177(4) 0.0171(17) Uani 1 1 d . . . . .
H26 H -0.1054 0.2173 0.2989 0.021 Uiso 1 1 calc R . . . .
C27 C -0.0421(8) 0.3292(4) 0.2975(4) 0.0126(16) Uani 1 1 d . . . . .
C28 C 0.0851(8) 0.3284(4) 0.2478(4) 0.0159(17) Uani 1 1 d . . . . .
H28 H 0.1089 0.2817 0.2285 0.019 Uiso 1 1 calc R . . . .
C29 C 0.1728(8) 0.3911(4) 0.2270(4) 0.0159(17) Uani 1 1 d . . . . .
H29 H 0.2547 0.3862 0.1945 0.019 Uiso 1 1 calc R . . . .
C30 C 0.1425(8) 0.4664(4) 0.2542(4) 0.0147(17) Uani 1 1 d . . . . .
C31 C 0.0147(8) 0.4697(4) 0.3063(4) 0.0136(16) Uani 1 1 d . . . . .
C32 C -0.0779(8) 0.4020(4) 0.3260(4) 0.0154(17) Uani 1 1 d . . . . .
C52 C 0.3535(8) 0.5175(4) 0.1785(4) 0.0156(16) Uani 1 1 d . . . . .
H52A H 0.3250 0.4984 0.1411 0.019 Uiso 1 1 calc R . . . .
H52B H 0.4122 0.4777 0.1950 0.019 Uiso 1 1 calc R . . . .
C53 C 0.4355(8) 0.5933(4) 0.1544(4) 0.0163(17) Uani 1 1 d . . . . .
C54 C 0.5533(8) 0.5974(5) 0.1011(4) 0.0173(17) Uani 1 1 d . . . . .
H54 H 0.5839 0.5524 0.0802 0.021 Uiso 1 1 calc R . . . .
C55 C 0.6230(9) 0.6684(5) 0.0798(4) 0.0231(19) Uani 1 1 d . . . . .
H55 H 0.7024 0.6722 0.0447 0.028 Uiso 1 1 calc R . . . .
C56 C 0.5736(9) 0.7355(5) 0.1116(4) 0.0220(18) Uani 1 1 d . . . . .
H56 H 0.6196 0.7844 0.0983 0.026 Uiso 1 1 calc R . . . .
C57 C 0.4572(9) 0.7271(5) 0.1621(4) 0.0189(18) Uani 1 1 d . . . . .
H57 H 0.4236 0.7717 0.1827 0.023 Uiso 1 1 calc R . . . .
Cr2 Cr 0.52578(13) 0.13400(7) 0.25102(6) 0.0143(3) Uani 1 1 d . . . . .
O3 O 0.3505(6) 0.1135(3) 0.3156(3) 0.0189(12) Uani 1 1 d . . . . .
O4 O 0.6289(6) 0.1058(3) 0.3176(3) 0.0170(12) Uani 1 1 d . . . . .
N5 N 0.5154(7) 0.2492(4) 0.2663(3) 0.0184(15) Uani 1 1 d . . . . .
N6 N 0.7051(7) 0.1724(4) 0.1816(3) 0.0184(15) Uani 1 1 d . . . . .
N7 N 0.5398(7) 0.0221(4) 0.2269(3) 0.0141(14) Uani 1 1 d . . . . .
N8 N 0.4251(7) 0.1489(4) 0.1740(3) 0.0154(14) Uani 1 1 d . . . . .
C33 C 0.2701(9) 0.1611(4) 0.3515(4) 0.0162(17) Uani 1 1 d . . . . .
C34 C 0.1411(9) 0.1260(5) 0.3916(4) 0.0182(18) Uani 1 1 d . . . . .
H34 H 0.1227 0.0727 0.3897 0.022 Uiso 1 1 calc R . . . .
C35 C 0.0438(9) 0.1680(5) 0.4325(4) 0.0209(18) Uani 1 1 d . . . . .
H35 H -0.0401 0.1439 0.4565 0.025 Uiso 1 1 calc R . . . .
C36 C 0.0722(9) 0.2492(5) 0.4381(4) 0.0193(10) Uani 1 1 d . . . . .
C37 C -0.0245(9) 0.2927(5) 0.4818(4) 0.0193(10) Uani 1 1 d . . . . .
H37 H -0.1072 0.2684 0.5071 0.023 Uiso 1 1 calc R . . . .
C38 C 0.0036(10) 0.3718(5) 0.4870(4) 0.026(2) Uani 1 1 d . . . . .
H38 H -0.0586 0.3998 0.5169 0.031 Uiso 1 1 calc R . . . .
C39 C 0.1241(9) 0.4087(5) 0.4476(4) 0.023(2) Uani 1 1 d . . . . .
H39 H 0.1416 0.4618 0.4506 0.028 Uiso 1 1 calc R . . . .
C40 C 0.2204(9) 0.3672(4) 0.4031(4) 0.0188(18) Uani 1 1 d . . . . .
C41 C 0.3419(9) 0.4070(4) 0.3598(4) 0.0212(19) Uani 1 1 d . . . . .
H41 H 0.3558 0.4608 0.3618 0.025 Uiso 1 1 calc R . . . .
C42 C 0.4364(9) 0.3687(4) 0.3164(4) 0.0193(18) Uani 1 1 d . . . . .
H42 H 0.5135 0.3968 0.2892 0.023 Uiso 1 1 calc R . . . .
C43 C 0.4208(8) 0.2841(4) 0.3110(4) 0.0152(17) Uani 1 1 d . . . . .
C44 C 0.2976(8) 0.2430(4) 0.3533(4) 0.0146(16) Uani 1 1 d . . . . .
C45 C 0.1973(9) 0.2857(5) 0.3980(4) 0.0193(10) Uani 1 1 d . . . . .
C46 C 0.6291(9) 0.2989(4) 0.2228(4) 0.0202(18) Uani 1 1 d . . . . .
H46A H 0.6764 0.3259 0.2503 0.024 Uiso 1 1 calc R . . . .
H46B H 0.5911 0.3390 0.1948 0.024 Uiso 1 1 calc R . . . .
C47 C 0.7326(9) 0.2501(5) 0.1783(4) 0.0207(18) Uani 1 1 d . . . . .
C48 C 0.8523(9) 0.2873(5) 0.1353(4) 0.0240(19) Uani 1 1 d . . . . .
H48 H 0.8705 0.3410 0.1353 0.029 Uiso 1 1 calc R . . . .
C49 C 0.9422(9) 0.2424(5) 0.0931(4) 0.0250(19) Uani 1 1 d . . . . .
H49 H 1.0223 0.2654 0.0639 0.030 Uiso 1 1 calc R . . . .
C50 C 0.9113(9) 0.1616(5) 0.0947(4) 0.025(2) Uani 1 1 d . . . . .
H50 H 0.9689 0.1305 0.0657 0.030 Uiso 1 1 calc R . . . .
C51 C 0.7963(9) 0.1296(5) 0.1392(4) 0.0213(19) Uani 1 1 d . . . . .
H51 H 0.7784 0.0755 0.1410 0.026 Uiso 1 1 calc R . . . .
C58 C 0.6854(8) 0.0388(4) 0.3341(4) 0.0165(17) Uani 1 1 d . . . . .
C59 C 0.7631(9) 0.0408(4) 0.3842(4) 0.0156(17) Uani 1 1 d . . . . .
H59 H 0.7694 0.0882 0.4020 0.019 Uiso 1 1 calc R . . . .
C60 C 0.8280(8) -0.0239(5) 0.4066(4) 0.0156(17) Uani 1 1 d . . . . .
H60 H 0.8771 -0.0206 0.4395 0.019 Uiso 1 1 calc R . . . .
C61 C 0.8207(9) -0.0969(5) 0.3795(4) 0.0162(17) Uani 1 1 d . . . . .
C62 C 0.8854(9) -0.1656(5) 0.4032(4) 0.0217(19) Uani 1 1 d . . . . .
H62 H 0.9366 -0.1620 0.4353 0.026 Uiso 1 1 calc R . . . .
C63 C 0.8742(9) -0.2375(5) 0.3799(4) 0.0203(18) Uani 1 1 d . . . . .
H63 H 0.9170 -0.2822 0.3961 0.024 Uiso 1 1 calc R . . . .
C64 C 0.7988(9) -0.2427(5) 0.3321(4) 0.0183(17) Uani 1 1 d . . . . .
H64 H 0.7910 -0.2912 0.3162 0.022 Uiso 1 1 calc R . . . .
C65 C 0.7341(8) -0.1764(4) 0.3072(4) 0.0134(16) Uani 1 1 d . . . . .
C66 C 0.6578(8) -0.1810(4) 0.2567(4) 0.0158(17) Uani 1 1 d . . . . .
H66 H 0.6509 -0.2294 0.2404 0.019 Uiso 1 1 calc R . . . .
C67 C 0.5958(8) -0.1170(5) 0.2321(4) 0.0170(17) Uani 1 1 d . . . . .
H67 H 0.5471 -0.1232 0.1995 0.020 Uiso 1 1 calc R . . . .
C68 C 0.6015(8) -0.0388(4) 0.2540(4) 0.0138(16) Uani 1 1 d . . . . .
C69 C 0.6762(8) -0.0329(4) 0.3048(4) 0.0152(16) Uani 1 1 d . . . . .
C70 C 0.7443(8) -0.1019(5) 0.3303(4) 0.0147(16) Uani 1 1 d . . . . .
C71 C 0.4680(9) 0.0077(4) 0.1739(4) 0.0168(17) Uani 1 1 d . . . . .
H71A H 0.3901 -0.0289 0.1929 0.020 Uiso 1 1 calc R . . . .
H71B H 0.5318 -0.0166 0.1387 0.020 Uiso 1 1 calc R . . . .
C72 C 0.4162(8) 0.0841(4) 0.1444(4) 0.0167(17) Uani 1 1 d . . . . .
C73 C 0.3554(9) 0.0857(5) 0.0894(4) 0.0197(18) Uani 1 1 d . . . . .
H73 H 0.3505 0.0400 0.0690 0.024 Uiso 1 1 calc R . . . .
C74 C 0.3032(9) 0.1561(5) 0.0661(4) 0.0231(19) Uani 1 1 d . . . . .
H74 H 0.2624 0.1584 0.0296 0.028 Uiso 1 1 calc R . . . .
C75 C 0.3118(9) 0.2236(5) 0.0973(4) 0.0217(19) Uani 1 1 d . . . . .
H75 H 0.2752 0.2713 0.0827 0.026 Uiso 1 1 calc R . . . .
C76 C 0.3749(9) 0.2188(5) 0.1501(4) 0.0211(18) Uani 1 1 d . . . . .
H76 H 0.3837 0.2644 0.1701 0.025 Uiso 1 1 calc R . . . .
Cl1 Cl -0.2157(2) 0.93552(12) 0.06321(10) 0.0249(5) Uani 1 1 d . . . . .
Cl2 Cl 1.1835(2) 0.43012(13) 0.05115(11) 0.0293(5) Uani 1 1 d . . . . .
O5 O 0.1010(7) 0.9922(3) 0.2092(3) 0.0332(16) Uani 1 1 d . . . . .
H5A H 0.085(11) 0.995(6) 0.164(5) 0.040 Uiso 1 1 d R . . . .
C80 C 0.0639(10) 1.0662(5) 0.2339(4) 0.028(2) Uani 1 1 d . . . . .
H80B H 0.0902 1.1084 0.1978 0.042 Uiso 1 1 calc GR . . . .
H80C H 0.1112 1.0735 0.2685 0.042 Uiso 1 1 calc GR . . . .
H80A H -0.0349 1.0668 0.2521 0.042 Uiso 1 1 calc GR . . . .
O6 O 0.0780(7) 0.9803(4) 0.0784(3) 0.0269(14) Uani 1 1 d . . . . .
H6A H -0.0100 0.9772 0.0846 0.040 Uiso 1 1 d G . . . .
H6B H 0.1067 0.9985 0.0372 0.040 Uiso 1 1 d G . . . .
O7 O 0.3048(7) 0.8793(4) 0.0870(3) 0.0335(16) Uani 1 1 d . . . . .
H7A H 0.2327 0.9097 0.0921 0.040 Uiso 1 1 d GR . . . .
C79 C 0.3210(12) 0.8397(8) 0.0294(5) 0.054(3) Uani 1 1 d . . . . .
H79A H 0.3142 0.8771 -0.0084 0.081 Uiso 1 1 calc GR . . . .
H79B H 0.2493 0.7995 0.0369 0.081 Uiso 1 1 calc GR . . . .
H79C H 0.4105 0.8153 0.0203 0.081 Uiso 1 1 calc GR . . . .
O8 O 0.6841(7) 0.4868(3) 0.2100(3) 0.0288(14) Uani 1 1 d . . . . .
H8 H 0.7422 0.4887 0.1740 0.043 Uiso 1 1 calc GR . . . .
C78 C 0.6955(11) 0.5570(5) 0.2405(5) 0.032(2) Uani 1 1 d . . . . .
H78A H 0.7029 0.6025 0.2074 0.048 Uiso 1 1 calc GR . . . .
H78B H 0.7770 0.5543 0.2583 0.048 Uiso 1 1 calc GR . . . .
H78C H 0.6144 0.5613 0.2762 0.048 Uiso 1 1 calc GR . . . .
O9 O 0.8738(7) 0.4888(4) 0.0876(3) 0.0315(15) Uani 1 1 d . . . . .
H9A H 0.8599 0.5065 0.0495 0.047 Uiso 1 1 d G . . . .
H9B H 0.9589 0.4757 0.0791 0.047 Uiso 1 1 d G . . . .
O10 O 0.4894(8) 0.3974(4) 0.0802(3) 0.0401(17) Uani 1 1 d . . . . .
H10A H 0.4232 0.4034 0.0626 0.060 Uiso 1 1 calc GR . . . .
C77 C 0.6062(11) 0.3752(6) 0.0331(5) 0.037(2) Uani 1 1 d . . . . .
H77A H 0.6225 0.4130 -0.0066 0.056 Uiso 1 1 calc GR . . . .
H77B H 0.5901 0.3234 0.0215 0.056 Uiso 1 1 calc GR . . . .
H77C H 0.6861 0.3740 0.0521 0.056 Uiso 1 1 calc GR . . . .

loop_
_atom_site_aniso_label
_atom_site_aniso_U_11
_atom_site_aniso_U_22
_atom_site_aniso_U_33
_atom_site_aniso_U_23
_atom_site_aniso_U_13
_atom_site_aniso_U_12
Cr1 0.0145(7) 0.0121(6) 0.0158(7) -0.0012(4) -0.0055(6) 0.0048(5)
O1 0.019(3) 0.015(3) 0.020(3) 0.000(2) -0.008(3) 0.004(2)
O2 0.019(3) 0.015(3) 0.022(3) -0.003(2) -0.005(3) 0.003(2)
N1 0.021(4) 0.017(3) 0.017(3) -0.003(3) -0.008(3) 0.011(3)
N2 0.018(4) 0.016(3) 0.016(3) -0.003(3) -0.003(3) 0.004(3)
N3 0.014(3) 0.013(3) 0.016(3) 0.001(2) -0.004(3) 0.007(3)
N4 0.013(3) 0.019(3) 0.019(4) 0.002(3) -0.008(3) 0.003(3)
C1 0.014(4) 0.020(4) 0.014(4) -0.002(3) -0.006(4) 0.002(4)
C2 0.023(5) 0.019(4) 0.014(4) -0.005(3) -0.008(4) 0.008(4)
C3 0.021(4) 0.024(4) 0.020(4) -0.005(3) -0.007(4) 0.007(4)
C4 0.017(4) 0.022(4) 0.016(4) -0.001(3) 0.002(4) 0.000(4)
C5 0.019(4) 0.029(4) 0.013(4) -0.005(3) -0.004(4) 0.003(4)
C6 0.021(5) 0.034(5) 0.021(5) -0.007(4) 0.001(4) -0.010(4)
C7 0.021(5) 0.018(4) 0.031(5) -0.005(3) 0.000(4) 0.002(4)
C8 0.024(5) 0.019(4) 0.018(4) -0.005(3) 0.002(4) 0.004(4)
C9 0.021(5) 0.020(4) 0.019(4) -0.007(3) 0.000(4) 0.010(4)
C10 0.018(4) 0.013(4) 0.028(5) 0.001(3) -0.006(4) 0.003(4)
C11 0.014(4) 0.023(4) 0.008(4) -0.005(3) 0.002(4) 0.009(4)
C12 0.009(4) 0.014(4) 0.020(4) -0.003(3) -0.002(4) 0.001(3)
C13 0.011(4) 0.019(4) 0.010(4) -0.003(3) 0.004(4) 0.000(4)
C14 0.021(4) 0.010(4) 0.025(4) 0.000(3) -0.010(4) 0.006(4)
C15 0.011(4) 0.017(4) 0.019(4) 0.003(3) 0.001(4) 0.005(4)
C16 0.019(5) 0.021(4) 0.028(5) 0.002(3) -0.009(4) 0.007(4)
C17 0.017(4) 0.021(4) 0.041(5) 0.010(4) -0.014(4) 0.000(4)
C18 0.024(5) 0.032(5) 0.030(5) 0.000(4) -0.018(4) 0.003(4)
C19 0.024(5) 0.023(4) 0.021(4) -0.001(3) -0.009(4) 0.011(4)
C20 0.020(2) 0.016(2) 0.014(2) -0.0039(16) -0.0081(19) 0.009(2)
C21 0.020(2) 0.016(2) 0.014(2) -0.0039(16) -0.0081(19) 0.009(2)
C22 0.020(2) 0.016(2) 0.014(2) -0.0039(16) -0.0081(19) 0.009(2)
C23 0.017(4) 0.020(4) 0.012(4) -0.001(3) -0.004(4) 0.005(4)
C24 0.020(4) 0.021(4) 0.021(4) -0.004(3) -0.007(4) 0.005(4)
C25 0.022(4) 0.016(4) 0.022(4) 0.001(3) -0.004(4) -0.004(4)
C26 0.022(4) 0.015(4) 0.016(4) -0.005(3) -0.007(4) 0.004(4)
C27 0.012(4) 0.015(4) 0.013(4) -0.003(3) -0.008(3) 0.006(3)
C28 0.016(4) 0.015(4) 0.021(4) -0.008(3) -0.009(4) 0.008(4)
C29 0.018(4) 0.017(4) 0.013(4) -0.007(3) -0.003(4) 0.012(4)
C30 0.020(4) 0.015(4) 0.014(4) -0.003(3) -0.013(4) 0.010(4)
C31 0.015(4) 0.016(4) 0.011(4) -0.002(3) -0.008(3) 0.004(3)
C32 0.016(4) 0.016(4) 0.017(4) 0.000(3) -0.010(4) 0.006(3)
C52 0.014(4) 0.024(4) 0.010(4) -0.002(3) -0.004(3) 0.005(3)
C53 0.016(4) 0.015(4) 0.020(4) -0.003(3) -0.009(4) 0.005(3)
C54 0.017(4) 0.024(4) 0.010(4) 0.000(3) -0.003(4) 0.007(4)
C55 0.018(4) 0.029(5) 0.022(4) 0.005(3) -0.009(4) 0.007(4)
C56 0.018(4) 0.022(4) 0.025(5) 0.001(3) -0.006(4) 0.001(4)
C57 0.020(4) 0.016(4) 0.021(4) -0.003(3) -0.006(4) 0.005(4)
Cr2 0.0155(7) 0.0117(6) 0.0171(7) -0.0024(5) -0.0067(6) 0.0069(5)
O3 0.021(3) 0.013(3) 0.023(3) -0.005(2) -0.005(3) 0.006(3)
O4 0.022(3) 0.016(3) 0.017(3) -0.007(2) -0.011(3) 0.010(3)
N5 0.023(4) 0.017(3) 0.016(3) -0.001(3) -0.006(3) 0.012(3)
N6 0.017(4) 0.022(3) 0.020(4) 0.000(3) -0.013(3) 0.007(3)
N7 0.012(3) 0.015(3) 0.018(3) -0.007(2) -0.005(3) 0.005(3)
N8 0.012(3) 0.016(3) 0.018(3) 0.002(2) -0.006(3) 0.003(3)
C33 0.021(4) 0.020(4) 0.012(4) -0.004(3) -0.011(4) 0.009(4)
C34 0.025(5) 0.020(4) 0.012(4) -0.004(3) -0.009(4) 0.007(4)
C35 0.020(4) 0.024(4) 0.019(4) -0.001(3) -0.006(4) 0.005(4)
C36 0.022(3) 0.021(2) 0.018(2) -0.0009(17) -0.012(2) 0.011(2)
C37 0.022(3) 0.021(2) 0.018(2) -0.0009(17) -0.012(2) 0.011(2)
C38 0.030(5) 0.031(5) 0.018(4) -0.008(3) -0.010(4) 0.020(4)
C39 0.031(5) 0.023(4) 0.023(4) -0.006(3) -0.019(4) 0.011(4)
C40 0.024(5) 0.019(4) 0.017(4) -0.002(3) -0.013(4) 0.013(4)
C41 0.027(5) 0.011(4) 0.033(5) -0.006(3) -0.020(4) 0.010(4)
C42 0.020(4) 0.012(4) 0.028(5) -0.004(3) -0.012(4) 0.006(4)
C43 0.019(4) 0.014(4) 0.014(4) -0.002(3) -0.007(4) 0.006(3)
C44 0.015(4) 0.016(4) 0.015(4) -0.003(3) -0.009(3) 0.009(3)
C45 0.022(3) 0.021(2) 0.018(2) -0.0009(17) -0.012(2) 0.011(2)
C46 0.020(4) 0.009(4) 0.034(5) 0.001(3) -0.012(4) 0.004(4)
C47 0.022(5) 0.024(4) 0.016(4) 0.003(3) -0.007(4) 0.008(4)
C48 0.020(4) 0.018(4) 0.032(5) 0.004(3) -0.006(4) 0.004(4)
C49 0.020(5) 0.028(5) 0.024(5) 0.005(3) -0.004(4) 0.004(4)
C50 0.019(4) 0.024(4) 0.031(5) 0.003(4) -0.004(4) 0.008(4)
C51 0.027(5) 0.025(4) 0.015(4) -0.008(3) -0.010(4) 0.018(4)
C58 0.013(4) 0.017(4) 0.017(4) 0.002(3) -0.001(4) 0.003(4)
C59 0.019(4) 0.014(4) 0.013(4) -0.004(3) -0.001(4) 0.005(4)
C60 0.014(4) 0.027(4) 0.006(4) -0.005(3) -0.003(3) 0.004(4)
C61 0.014(4) 0.023(4) 0.010(4) -0.001(3) 0.000(4) 0.004(4)
C62 0.017(4) 0.034(5) 0.014(4) 0.000(3) -0.006(4) 0.008(4)
C63 0.022(5) 0.020(4) 0.018(4) 0.001(3) -0.004(4) 0.012(4)
C64 0.016(4) 0.015(4) 0.021(4) -0.001(3) 0.002(4) 0.004(4)
C65 0.011(4) 0.016(4) 0.014(4) -0.004(3) -0.004(4) 0.003(3)
C66 0.014(4) 0.014(4) 0.021(4) -0.005(3) -0.005(4) 0.002(3)
C67 0.014(4) 0.022(4) 0.018(4) -0.003(3) -0.010(4) 0.004(4)
C68 0.014(4) 0.011(4) 0.013(4) 0.005(3) 0.000(4) 0.001(3)
C69 0.011(4) 0.015(4) 0.018(4) 0.003(3) -0.001(4) -0.002(3)
C70 0.010(4) 0.020(4) 0.013(4) -0.001(3) 0.000(4) 0.004(4)
C71 0.014(4) 0.016(4) 0.021(4) 0.000(3) -0.007(4) 0.005(3)
C72 0.013(4) 0.015(4) 0.020(4) -0.002(3) 0.000(4) 0.007(4)
C73 0.018(4) 0.024(4) 0.017(4) -0.003(3) -0.004(4) 0.006(4)
C74 0.019(4) 0.029(5) 0.020(4) 0.003(3) -0.005(4) 0.005(4)
C75 0.024(5) 0.023(4) 0.017(4) 0.003(3) -0.006(4) 0.012(4)
C76 0.013(4) 0.014(4) 0.032(5) 0.001(3) 0.000(4) 0.005(4)
Cl1 0.0237(11) 0.0243(10) 0.0245(11) 0.0006(8) -0.0035(9) 0.0056(9)
Cl2 0.0289(12) 0.0324(11) 0.0261(11) 0.0007(8) -0.0081(10) 0.0122(10)
O5 0.048(4) 0.025(3) 0.031(4) -0.003(3) -0.018(3) 0.013(3)
C80 0.033(5) 0.035(5) 0.019(4) -0.014(4) -0.006(4) 0.010(4)
O6 0.026(3) 0.031(3) 0.024(3) 0.003(3) -0.009(3) 0.003(3)
O7 0.030(4) 0.033(4) 0.036(4) -0.004(3) -0.006(3) 0.011(3)
C79 0.040(6) 0.088(9) 0.026(6) -0.009(5) 0.008(5) 0.029(7)
O8 0.030(4) 0.030(3) 0.023(3) -0.001(2) -0.001(3) 0.006(3)
C78 0.035(6) 0.037(5) 0.025(5) -0.008(4) -0.008(5) 0.009(5)
O9 0.030(4) 0.032(4) 0.030(4) 0.002(3) -0.005(3) 0.009(3)
O10 0.040(4) 0.039(4) 0.040(4) -0.011(3) -0.004(4) 0.017(4)
C77 0.037(6) 0.051(6) 0.026(5) -0.012(4) -0.009(5) 0.009(5)

loop_
_atom_type_symbol
_atom_type_description
_atom_type_scat_dispersion_real
_atom_type_scat_dispersion_imag
_atom_type_scat_source
C C 0.0033 0.0016 'International Tables Vol C Tables 4.2.6.8 and 6.1.1.4'
H H 0.0000 0.0000 'International Tables Vol C Tables 4.2.6.8 and 6.1.1.4'
Cl Cl 0.1484 0.1585 'International Tables Vol C Tables 4.2.6.8 and 6.1.1.4'
Cr Cr 0.3209 0.6236 'International Tables Vol C Tables 4.2.6.8 and 6.1.1.4'
N N 0.0061 0.0033 'International Tables Vol C Tables 4.2.6.8 and 6.1.1.4'
O O 0.0106 0.0060 'International Tables Vol C Tables 4.2.6.8 and 6.1.1.4'

loop_
_geom_angle_atom_site_label_1
_geom_angle_atom_site_label_2
_geom_angle_atom_site_label_3
_geom_angle
_geom_angle_site_symmetry_1
_geom_angle_site_symmetry_3
_geom_angle_publ_flag
O1 Cr1 N1 90.0(2) . . ?
O1 Cr1 N2 172.3(2) . . ?
O1 Cr1 N3 93.5(2) . . ?
O1 Cr1 N4 90.5(2) . . ?
O2 Cr1 O1 91.8(2) . . ?
O2 Cr1 N1 94.3(3) . . ?
O2 Cr1 N2 91.3(3) . . ?
O2 Cr1 N3 89.8(3) . . ?
O2 Cr1 N4 172.0(2) . . ?
N1 Cr1 N2 82.7(2) . . ?
N1 Cr1 N3 174.5(3) . . ?
N1 Cr1 N4 93.4(3) . . ?
N3 Cr1 N2 93.6(2) . . ?
N3 Cr1 N4 82.4(3) . . ?
N4 Cr1 N2 87.4(3) . . ?
C1 O1 Cr1 130.1(4) . . ?
C20 O2 Cr1 131.8(5) . . ?
C11 N1 Cr1 129.2(5) . . ?
C11 N1 C14 116.4(6) . . ?
C14 N1 Cr1 114.3(5) . . ?
C15 N2 Cr1 114.0(5) . . ?
C19 N2 Cr1 127.9(5) . . ?
C19 N2 C15 118.0(6) . . ?
C30 N3 Cr1 128.6(5) . . ?
C30 N3 C52 117.7(6) . . ?
C52 N3 Cr1 113.7(5) . . ?
C53 N4 Cr1 114.3(6) . . ?
C57 N4 Cr1 127.4(6) . . ?
C57 N4 C53 118.3(7) . . ?
O1 C1 C2 115.1(6) . . ?
O1 C1 C12 125.6(6) . . ?
C12 C1 C2 119.3(6) . . ?
C1 C2 H2 119.0 . . ?
C3 C2 C1 122.0(7) . . ?
C3 C2 H2 119.0 . . ?
C2 C3 H3 119.5 . . ?
C2 C3 C4 121.0(7) . . ?
C4 C3 H3 119.5 . . ?
C5 C4 C3 120.7(7) . . ?
C13 C4 C3 118.7(7) . . ?
C13 C4 C5 120.6(7) . . ?
C4 C5 H5 120.0 . . ?
C6 C5 C4 119.9(7) . . ?
C6 C5 H5 120.0 . . ?
C5 C6 H6 119.8 . . ?
C5 C6 C7 120.5(8) . . ?
C7 C6 H6 119.8 . . ?
C6 C7 H7 119.8 . . ?
C6 C7 C8 120.4(7) . . ?
C8 C7 H7 119.8 . . ?
C7 C8 C9 121.0(7) . . ?
C7 C8 C13 121.0(7) . . ?
C13 C8 C9 118.0(7) . . ?
C8 C9 H9 118.7 . . ?
C10 C9 C8 122.5(7) . . ?
C10 C9 H9 118.7 . . ?
C9 C10 H10 119.3 . . ?
C9 C10 C11 121.3(7) . . ?
C11 C10 H10 119.3 . . ?
N1 C11 C10 120.2(6) . . ?
N1 C11 C12 121.8(7) . . ?
C10 C11 C12 117.9(7) . . ?
C1 C12 C11 123.3(7) . . ?
C1 C12 C13 118.0(6) . . ?
C13 C12 C11 118.7(6) . . ?
C4 C13 C8 117.5(7) . . ?
C4 C13 C12 121.1(7) . . ?
C8 C13 C12 121.4(7) . . ?
N1 C14 H14A 109.4 . . ?
N1 C14 H14B 109.4 . . ?
N1 C14 C15 111.3(6) . . ?
H14A C14 H14B 108.0 . . ?
C15 C14 H14A 109.4 . . ?
C15 C14 H14B 109.4 . . ?
N2 C15 C14 117.4(6) . . ?
N2 C15 C16 121.9(7) . . ?
C16 C15 C14 120.6(7) . . ?
C15 C16 H16 120.1 . . ?
C17 C16 C15 119.7(7) . . ?
C17 C16 H16 120.1 . . ?
C16 C17 H17 120.4 . . ?
C16 C17 C18 119.2(7) . . ?
C18 C17 H17 120.4 . . ?
C17 C18 H18 120.9 . . ?
C17 C18 C19 118.2(8) . . ?
C19 C18 H18 120.9 . . ?
N2 C19 C18 122.8(7) . . ?
N2 C19 H19 118.6 . . ?
C18 C19 H19 118.6 . . ?
O2 C20 C21 117.2(6) . . ?
O2 C20 C31 124.0(8) . . ?
C21 C20 C31 118.8(7) . . ?
C20 C21 H21 118.2 . . ?
C22 C21 C20 123.5(7) . . ?
C22 C21 H21 118.2 . . ?
C21 C22 H22 120.1 . . ?
C21 C22 C23 119.7(8) . . ?
C23 C22 H22 120.1 . . ?
C24 C23 C22 120.6(8) . . ?
C24 C23 C32 120.5(7) . . ?
C32 C23 C22 118.9(8) . . ?
C23 C24 H24 119.5 . . ?
C25 C24 C23 120.9(8) . . ?
C25 C24 H24 119.5 . . ?
C24 C25 H25 120.6 . . ?
C24 C25 C26 118.8(8) . . ?
C26 C25 H25 120.6 . . ?
C25 C26 H26 118.9 . . ?
C27 C26 C25 122.2(7) . . ?
C27 C26 H26 118.9 . . ?
C26 C27 C28 122.8(7) . . ?
C26 C27 C32 119.9(7) . . ?
C28 C27 C32 117.2(7) . . ?
C27 C28 H28 118.0 . . ?
C29 C28 C27 124.0(7) . . ?
C29 C28 H28 118.0 . . ?
C28 C29 H29 119.3 . . ?
C28 C29 C30 121.4(8) . . ?
C30 C29 H29 119.3 . . ?
N3 C30 C29 120.4(7) . . ?
N3 C30 C31 122.8(6) . . ?
C29 C30 C31 116.8(7) . . ?
C20 C31 C30 122.8(7) . . ?
C32 C31 C20 117.1(7) . . ?
C32 C31 C30 120.1(7) . . ?
C23 C32 C27 117.6(7) . . ?
C23 C32 C31 121.9(7) . . ?
C31 C32 C27 120.4(7) . . ?
N3 C52 H52A 109.2 . . ?
N3 C52 H52B 109.2 . . ?
N3 C52 C53 112.1(6) . . ?
H52A C52 H52B 107.9 . . ?
C53 C52 H52A 109.2 . . ?
C53 C52 H52B 109.2 . . ?
N4 C53 C52 117.2(7) . . ?
N4 C53 C54 121.5(7) . . ?
C54 C53 C52 121.2(7) . . ?
C53 C54 H54 120.5 . . ?
C55 C54 C53 119.0(7) . . ?
C55 C54 H54 120.5 . . ?
C54 C55 H55 120.4 . . ?
C54 C55 C56 119.3(8) . . ?
C56 C55 H55 120.4 . . ?
C55 C56 H56 120.9 . . ?
C57 C56 C55 118.1(8) . . ?
C57 C56 H56 120.9 . . ?
N4 C57 C56 123.7(7) . . ?
N4 C57 H57 118.1 . . ?
C56 C57 H57 118.1 . . ?
O3 Cr2 N5 89.9(3) . . ?
O3 Cr2 N6 171.9(2) . . ?
O3 Cr2 N7 93.4(3) . . ?
O3 Cr2 N8 90.5(2) . . ?
O4 Cr2 O3 92.2(2) . . ?
O4 Cr2 N5 93.7(2) . . ?
O4 Cr2 N6 90.8(2) . . ?
O4 Cr2 N7 90.0(2) . . ?
O4 Cr2 N8 171.5(2) . . ?
N5 Cr2 N6 82.5(3) . . ?
N5 Cr2 N8 94.3(2) . . ?
N6 Cr2 N8 87.7(3) . . ?
N7 Cr2 N5 174.9(3) . . ?
N7 Cr2 N6 94.1(3) . . ?
N7 Cr2 N8 81.8(2) . . ?
C33 O3 Cr2 130.2(5) . . ?
C58 O4 Cr2 130.8(5) . . ?
C43 N5 Cr2 128.2(6) . . ?
C43 N5 C46 117.8(6) . . ?
C46 N5 Cr2 114.0(5) . . ?
C47 N6 Cr2 114.1(5) . . ?
C47 N6 C51 117.4(8) . . ?
C51 N6 Cr2 128.6(6) . . ?
C68 N7 Cr2 127.7(5) . . ?
C68 N7 C71 118.0(6) . . ?
C71 N7 Cr2 114.2(4) . . ?
C72 N8 Cr2 114.9(5) . . ?
C72 N8 C76 119.4(7) . . ?
C76 N8 Cr2 125.7(6) . . ?
O3 C33 C34 115.0(7) . . ?
O3 C33 C44 126.1(8) . . ?
C44 C33 C34 118.9(7) . . ?
C33 C34 H34 118.7 . . ?
C35 C34 C33 122.6(8) . . ?
C35 C34 H34 118.7 . . ?
C34 C35 H35 120.2 . . ?
C34 C35 C36 119.6(8) . . ?
C36 C35 H35 120.2 . . ?
C37 C36 C35 120.5(8) . . ?
C37 C36 C45 120.6(8) . . ?
C45 C36 C35 118.9(7) . . ?
C36 C37 H37 119.9 . . ?
C38 C37 C36 120.2(8) . . ?
C38 C37 H37 119.9 . . ?
C37 C38 H38 120.1 . . ?
C39 C38 C37 119.8(8) . . ?
C39 C38 H38 120.1 . . ?
C38 C39 H39 119.5 . . ?
C38 C39 C40 121.0(8) . . ?
C40 C39 H39 119.5 . . ?
C39 C40 C41 120.6(8) . . ?
C39 C40 C45 120.8(8) . . ?
C45 C40 C41 118.6(7) . . ?
C40 C41 H41 119.0 . . ?
C42 C41 C40 122.0(7) . . ?
C42 C41 H41 119.0 . . ?
C41 C42 H42 119.2 . . ?
C41 C42 C43 121.7(8) . . ?
C43 C42 H42 119.2 . . ?
N5 C43 C42 119.5(8) . . ?
N5 C43 C44 123.0(7) . . ?
C44 C43 C42 117.4(7) . . ?
C33 C44 C43 122.3(7) . . ?
C33 C44 C45 118.0(8) . . ?
C45 C44 C43 119.7(7) . . ?
C36 C45 C40 117.5(7) . . ?
C36 C45 C44 121.9(7) . . ?
C40 C45 C44 120.6(8) . . ?
N5 C46 H46A 109.3 . . ?
N5 C46 H46B 109.3 . . ?
N5 C46 C47 111.5(6) . . ?
H46A C46 H46B 108.0 . . ?
C47 C46 H46A 109.3 . . ?
C47 C46 H46B 109.3 . . ?
N6 C47 C46 117.9(8) . . ?
N6 C47 C48 122.7(8) . . ?
C48 C47 C46 119.5(7) . . ?
C47 C48 H48 120.7 . . ?
C49 C48 C47 118.5(8) . . ?
C49 C48 H48 120.7 . . ?
C48 C49 H49 120.5 . . ?
C48 C49 C50 119.0(9) . . ?
C50 C49 H49 120.5 . . ?
C49 C50 H50 120.6 . . ?
C51 C50 C49 118.9(8) . . ?
C51 C50 H50 120.6 . . ?
N6 C51 H51 118.3 . . ?
C50 C51 N6 123.5(8) . . ?
C50 C51 H51 118.3 . . ?
O4 C58 C59 115.3(7) . . ?
O4 C58 C69 124.6(7) . . ?
C59 C58 C69 120.0(6) . . ?
C58 C59 H59 118.8 . . ?
C60 C59 C58 122.4(7) . . ?
C60 C59 H59 118.8 . . ?
C59 C60 H60 120.2 . . ?
C59 C60 C61 119.6(7) . . ?
C61 C60 H60 120.2 . . ?
C62 C61 C60 120.5(7) . . ?
C70 C61 C60 119.9(6) . . ?
C70 C61 C62 119.5(7) . . ?
C61 C62 H62 119.3 . . ?
C63 C62 C61 121.4(7) . . ?
C63 C62 H62 119.3 . . ?
C62 C63 H63 120.4 . . ?
C62 C63 C64 119.2(7) . . ?
C64 C63 H63 120.4 . . ?
C63 C64 H64 119.4 . . ?
C63 C64 C65 121.2(7) . . ?
C65 C64 H64 119.4 . . ?
C64 C65 C66 121.5(7) . . ?
C64 C65 C70 120.7(7) . . ?
C70 C65 C66 117.8(6) . . ?
C65 C66 H66 119.1 . . ?
C67 C66 C65 121.8(7) . . ?
C67 C66 H66 119.1 . . ?
C66 C67 H67 118.4 . . ?
C66 C67 C68 123.1(7) . . ?
C68 C67 H67 118.4 . . ?
N7 C68 C67 120.1(6) . . ?
N7 C68 C69 123.9(7) . . ?
C69 C68 C67 116.1(6) . . ?
C58 C69 C70 116.8(6) . . ?
C68 C69 C58 122.9(6) . . ?
C68 C69 C70 120.3(7) . . ?
C61 C70 C65 118.0(6) . . ?
C61 C70 C69 121.2(7) . . ?
C65 C70 C69 120.8(7) . . ?
N7 C71 H71A 109.5 . . ?
N7 C71 H71B 109.5 . . ?
N7 C71 C72 110.9(6) . . ?
H71A C71 H71B 108.1 . . ?
C72 C71 H71A 109.5 . . ?
C72 C71 H71B 109.5 . . ?
N8 C72 C71 117.7(6) . . ?
N8 C72 C73 121.5(6) . . ?
C73 C72 C71 120.8(7) . . ?
C72 C73 H73 120.6 . . ?
C74 C73 C72 118.9(8) . . ?
C74 C73 H73 120.6 . . ?
C73 C74 H74 120.2 . . ?
C73 C74 C75 119.5(7) . . ?
C75 C74 H74 120.2 . . ?
C74 C75 H75 120.5 . . ?
C76 C75 C74 119.0(7) . . ?
C76 C75 H75 120.5 . . ?
N8 C76 C75 121.7(8) . . ?
N8 C76 H76 119.2 . . ?
C75 C76 H76 119.2 . . ?
C80 O5 H5A 108(6) . . ?
O5 C80 H80B 109.5 . . ?
O5 C80 H80C 109.5 . . ?
O5 C80 H80A 109.5 . . ?
H80B C80 H80C 109.5 . . ?
H80B C80 H80A 109.5 . . ?
H80C C80 H80A 109.5 . . ?
H6A O6 H6B 104.5 . . ?
C79 O7 H7A 111.8 . . ?
O7 C79 H79A 109.5 . . ?
O7 C79 H79B 109.5 . . ?
O7 C79 H79C 109.5 . . ?
H79A C79 H79B 109.5 . . ?
H79A C79 H79C 109.5 . . ?
H79B C79 H79C 109.5 . . ?
C78 O8 H8 109.5 . . ?
O8 C78 H78A 109.5 . . ?
O8 C78 H78B 109.5 . . ?
O8 C78 H78C 109.5 . . ?
H78A C78 H78B 109.5 . . ?
H78A C78 H78C 109.5 . . ?
H78B C78 H78C 109.5 . . ?
H9A O9 H9B 104.5 . . ?
C77 O10 H10A 109.5 . . ?
O10 C77 H77A 109.5 . . ?
O10 C77 H77B 109.5 . . ?
O10 C77 H77C 109.5 . . ?
H77A C77 H77B 109.5 . . ?
H77A C77 H77C 109.5 . . ?
H77B C77 H77C 109.5 . . ?

loop_
_geom_bond_atom_site_label_1
_geom_bond_atom_site_label_2
_geom_bond_distance
_geom_bond_site_symmetry_2
_geom_bond_publ_flag
Cr1 O1 1.924(5) . ?
Cr1 O2 1.907(6) . ?
Cr1 N1 2.003(6) . ?
Cr1 N2 2.054(6) . ?
Cr1 N3 2.003(6) . ?
Cr1 N4 2.047(7) . ?
O1 C1 1.299(9) . ?
O2 C20 1.288(10) . ?
N1 C11 1.330(10) . ?
N1 C14 1.478(8) . ?
N2 C15 1.355(10) . ?
N2 C19 1.334(10) . ?
N3 C30 1.321(11) . ?
N3 C52 1.470(10) . ?
N4 C53 1.344(10) . ?
N4 C57 1.341(11) . ?
C1 C2 1.441(9) . ?
C1 C12 1.420(10) . ?
C2 H2 0.9300 . ?
C2 C3 1.330(11) . ?
C3 H3 0.9300 . ?
C3 C4 1.433(11) . ?
C4 C5 1.420(11) . ?
C4 C13 1.415(10) . ?
C5 H5 0.9300 . ?
C5 C6 1.383(12) . ?
C6 H6 0.9300 . ?
C6 C7 1.386(11) . ?
C7 H7 0.9300 . ?
C7 C8 1.397(12) . ?
C8 C9 1.430(10) . ?
C8 C13 1.421(11) . ?
C9 H9 0.9300 . ?
C9 C10 1.353(11) . ?
C10 H10 0.9300 . ?
C10 C11 1.451(11) . ?
C11 C12 1.460(9) . ?
C12 C13 1.434(10) . ?
C14 H14A 0.9700 . ?
C14 H14B 0.9700 . ?
C14 C15 1.510(11) . ?
C15 C16 1.387(10) . ?
C16 H16 0.9300 . ?
C16 C17 1.363(12) . ?
C17 H17 0.9300 . ?
C17 C18 1.390(12) . ?
C18 H18 0.9300 . ?
C18 C19 1.396(10) . ?
C19 H19 0.9300 . ?
C20 C21 1.416(11) . ?
C20 C31 1.441(10) . ?
C21 H21 0.9300 . ?
C21 C22 1.344(12) . ?
C22 H22 0.9300 . ?
C22 C23 1.428(10) . ?
C23 C24 1.403(12) . ?
C23 C32 1.407(11) . ?
C24 H24 0.9300 . ?
C24 C25 1.383(11) . ?
C25 H25 0.9300 . ?
C25 C26 1.384(12) . ?
C26 H26 0.9300 . ?
C26 C27 1.374(12) . ?
C27 C28 1.421(11) . ?
C27 C32 1.433(10) . ?
C28 H28 0.9300 . ?
C28 C29 1.342(12) . ?
C29 H29 0.9300 . ?
C29 C30 1.451(10) . ?
C30 C31 1.455(11) . ?
C31 C32 1.433(12) . ?
C52 H52A 0.9700 . ?
C52 H52B 0.9700 . ?
C52 C53 1.495(12) . ?
C53 C54 1.394(12) . ?
C54 H54 0.9300 . ?
C54 C55 1.366(12) . ?
C55 H55 0.9300 . ?
C55 C56 1.403(12) . ?
C56 H56 0.9300 . ?
C56 C57 1.351(12) . ?
C57 H57 0.9300 . ?
Cr2 O3 1.924(6) . ?
Cr2 O4 1.912(5) . ?
Cr2 N5 2.011(6) . ?
Cr2 N6 2.053(7) . ?
Cr2 N7 2.009(6) . ?
Cr2 N8 2.055(6) . ?
O3 C33 1.294(9) . ?
O4 C58 1.306(8) . ?
N5 C43 1.333(10) . ?
N5 C46 1.464(11) . ?
N6 C47 1.336(11) . ?
N6 C51 1.364(10) . ?
N7 C68 1.328(9) . ?
N7 C71 1.479(9) . ?
N8 C72 1.329(10) . ?
N8 C76 1.366(9) . ?
C33 C34 1.437(12) . ?
C33 C44 1.423(11) . ?
C34 H34 0.9300 . ?
C34 C35 1.372(11) . ?
C35 H35 0.9300 . ?
C35 C36 1.428(11) . ?
C36 C37 1.413(11) . ?
C36 C45 1.417(13) . ?
C37 H37 0.9300 . ?
C37 C38 1.394(12) . ?
C38 H38 0.9300 . ?
C38 C39 1.381(13) . ?
C39 H39 0.9300 . ?
C39 C40 1.399(12) . ?
C40 C41 1.436(13) . ?
C40 C45 1.421(11) . ?
C41 H41 0.9300 . ?
C41 C42 1.348(12) . ?
C42 H42 0.9300 . ?
C42 C43 1.463(10) . ?
C43 C44 1.449(12) . ?
C44 C45 1.436(11) . ?
C46 H46A 0.9700 . ?
C46 H46B 0.9700 . ?
C46 C47 1.510(12) . ?
C47 C48 1.404(13) . ?
C48 H48 0.9300 . ?
C48 C49 1.377(12) . ?
C49 H49 0.9300 . ?
C49 C50 1.400(12) . ?
C50 H50 0.9300 . ?
C50 C51 1.353(13) . ?
C51 H51 0.9300 . ?
C58 C59 1.427(10) . ?
C58 C69 1.430(11) . ?
C59 H59 0.9300 . ?
C59 C60 1.355(10) . ?
C60 H60 0.9300 . ?
C60 C61 1.425(11) . ?
C61 C62 1.417(10) . ?
C61 C70 1.410(10) . ?
C62 H62 0.9300 . ?
C62 C63 1.375(12) . ?
C63 H63 0.9300 . ?
C63 C64 1.378(11) . ?
C64 H64 0.9300 . ?
C64 C65 1.393(10) . ?
C65 C66 1.432(10) . ?
C65 C70 1.412(10) . ?
C66 H66 0.9300 . ?
C66 C67 1.347(10) . ?
C67 H67 0.9300 . ?
C67 C68 1.455(10) . ?
C68 C69 1.429(10) . ?
C69 C70 1.450(10) . ?
C71 H71A 0.9700 . ?
C71 H71B 0.9700 . ?
C71 C72 1.504(9) . ?
C72 C73 1.402(11) . ?
C73 H73 0.9300 . ?
C73 C74 1.376(10) . ?
C74 H74 0.9300 . ?
C74 C75 1.388(12) . ?
C75 H75 0.9300 . ?
C75 C76 1.370(11) . ?
C76 H76 0.9300 . ?
O5 H5A 0.98(10) . ?
O5 C80 1.418(10) . ?
C80 H80B 0.9600 . ?
C80 H80C 0.9600 . ?
C80 H80A 0.9600 . ?
O6 H6A 0.8501 . ?
O6 H6B 0.8498 . ?
O7 H7A 0.8677 . ?
O7 C79 1.405(12) . ?
C79 H79A 0.9600 . ?
C79 H79B 0.9600 . ?
C79 H79C 0.9600 . ?
O8 H8 0.8200 . ?
O8 C78 1.424(10) . ?
C78 H78A 0.9600 . ?
C78 H78B 0.9600 . ?
C78 H78C 0.9600 . ?
O9 H9A 0.8496 . ?
O9 H9B 0.8504 . ?
O10 H10A 0.8200 . ?
O10 C77 1.400(12) . ?
C77 H77A 0.9600 . ?
C77 H77B 0.9600 . ?
C77 H77C 0.9600 . ?
